data_7125966
loop_
_publ_author_name
'Pramanik, Subhamay'
'Day, Victor W.'
'Bowman-James, Kristin'

_publ_section_title
;
 Supramolecular traps for highly phosphorylated inositol sources of
 phosphorus.
;
_journal_issue 22
_journal_name_full 'Chemical communications (Cambridge, England)'
_journal_page_first 3269
_journal_page_last 3272
_journal_paper_doi 10.1039/c9cc09321d
_journal_volume 56
_journal_year 2020
_chemical_formula_sum 'C82 H171.4 N26 O59.6 P6'
_chemical_formula_weight 2661.26
_space_group_crystal_system trigonal
_space_group_IT_number 148
_space_group_name_Hall '-R 3'
_space_group_name_H-M_alt 'R -3 :H'
_atom_sites_solution_hydrogens mixed
_audit_creation_method SHELXL-2017/1
_audit_update_record
;
2020-01-20 deposited with the CCDC.	2020-02-10 downloaded from the CCDC.
;
_cell_angle_alpha 90
_cell_angle_beta 90
_cell_angle_gamma 120
_cell_formula_units_Z 3
_cell_length_a 18.3819(8)
_cell_length_b 18.3819(8)
_cell_length_c 35.5789(18)
_cell_measurement_reflns_used 3885
_cell_measurement_temperature 200(2)
_cell_measurement_theta_max 53.17
_cell_measurement_theta_min 3.04
_cell_volume 10411.3(8)
_computing_cell_refinement 'Bruker SAINT'
_computing_data_collection 'Bruker APEX2'
_computing_data_reduction 'Bruker SAINT'
_computing_molecular_graphics 'Bruker SHELXTL'
_computing_publication_material 'Bruker SHELXTL'
_computing_structure_refinement 'SHELXL-2017/1 (Sheldrick, 2017)'
_computing_structure_solution 'SHELXT 2014/4 (Sheldrick, 2014)'
_diffrn_ambient_temperature 200(2)
_diffrn_measured_fraction_theta_full 0.980
_diffrn_measured_fraction_theta_max 0.980
_diffrn_measurement_device_type 'Bruker Platinum 135 CCD'
_diffrn_measurement_method '\f and \w scans'
_diffrn_radiation_type CuK\a
_diffrn_radiation_wavelength 1.54178
_diffrn_reflns_av_R_equivalents 0.0721
_diffrn_reflns_av_unetI/netI 0.0747
_diffrn_reflns_Laue_measured_fraction_full 0.980
_diffrn_reflns_Laue_measured_fraction_max 0.980
_diffrn_reflns_limit_h_max 20
_diffrn_reflns_limit_h_min -17
_diffrn_reflns_limit_k_max 17
_diffrn_reflns_limit_k_min -20
_diffrn_reflns_limit_l_max 31
_diffrn_reflns_limit_l_min -40
_diffrn_reflns_number 12128
_diffrn_reflns_point_group_measured_fraction_full 0.980
_diffrn_reflns_point_group_measured_fraction_max 0.980
_diffrn_reflns_theta_full 62.631
_diffrn_reflns_theta_max 62.631
_diffrn_reflns_theta_min 3.726
_diffrn_source 'Bruker MicroStar microfocus rotating anode'
_exptl_absorpt_coefficient_mu 1.538
_exptl_absorpt_correction_T_max 1.000
_exptl_absorpt_correction_T_min 0.711
_exptl_absorpt_correction_type multi-scan
_exptl_crystal_colour colourless
_exptl_crystal_density_diffrn 1.273
_exptl_crystal_description Rhomboid
_exptl_crystal_F_000 4237
_exptl_crystal_size_max 0.180
_exptl_crystal_size_mid 0.090
_exptl_crystal_size_min 0.080
_refine_diff_density_max 0.930
_refine_diff_density_min -0.339
_refine_diff_density_rms 0.103
_refine_ls_extinction_method none
_refine_ls_goodness_of_fit_ref 1.064
_refine_ls_hydrogen_treatment constr
_refine_ls_matrix_type full
_refine_ls_number_parameters 297
_refine_ls_number_reflns 3641
_refine_ls_number_restraints 18
_refine_ls_restrained_S_all 1.068
_refine_ls_R_factor_all 0.2191
_refine_ls_R_factor_gt 0.1584
_refine_ls_shift/su_max 0.000
_refine_ls_shift/su_mean 0.000
_refine_ls_structure_factor_coef Fsqd
_refine_ls_weighting_details 'w=1/[\s^2^(Fo^2^)+(0.0900P)^2^+180.0000P] where P=(Fo^2^+2Fc^2^)/3'
_refine_ls_weighting_scheme calc
_refine_ls_wR_factor_gt 0.3512
_refine_ls_wR_factor_ref 0.3915
_reflns_Friedel_coverage 0.000
_reflns_number_gt 2001
_reflns_number_total 3641
_reflns_threshold_expression 'I > 2\s(I)'
_cod_data_source_file c9cc09321d2.cif
_cod_data_source_block v99d
_cod_depositor_comments 'Adding full bibliography for 7125965--7125967.cif.'
_cod_original_cell_volume 10411.3(10)
_cod_original_formula_sum 'C82 H171.40 N26 O59.60 P6'
_cod_database_code 7125966
_shelx_shelxl_version_number 2017/1
_shelx_space_group_comment
; 
The symmetry employed for this shelxl refinement is uniquely defined 
by the following loop, which should always be used as a source of 
symmetry information in preference to the above space-group names. 
They are only intended as comments. 
;
_shelx_estimated_absorpt_t_min 0.769
_shelx_estimated_absorpt_t_max 0.887

loop_
_space_group_symop_operation_xyz
'x, y, z'
'-y, x-y, z'
'-x+y, -x, z'
'x+2/3, y+1/3, z+1/3'
'-y+2/3, x-y+1/3, z+1/3'
'-x+y+2/3, -x+1/3, z+1/3'
'x+1/3, y+2/3, z+2/3'
'-y+1/3, x-y+2/3, z+2/3'
'-x+y+1/3, -x+2/3, z+2/3'
'-x, -y, -z'
'y, -x+y, -z'
'x-y, x, -z'
'-x+2/3, -y+1/3, -z+1/3'
'y+2/3, -x+y+1/3, -z+1/3'
'x-y+2/3, x+1/3, -z+1/3'
'-x+1/3, -y+2/3, -z+2/3'
'y+1/3, -x+y+2/3, -z+2/3'
'x-y+1/3, x+2/3, -z+2/3'

loop_
_atom_site_label
_atom_site_type_symbol
_atom_site_fract_x
_atom_site_fract_y
_atom_site_fract_z
_atom_site_U_iso_or_equiv
_atom_site_adp_type
_atom_site_occupancy
_atom_site_site_symmetry_order
_atom_site_calc_flag
_atom_site_refinement_flags_posn
_atom_site_refinement_flags_adp
_atom_site_refinement_flags_occupancy
P P 0.5770(2) 0.7524(3) 0.19572(9) 0.1162(13) Uani 1 1 d . . .
O11 O 0.5060(5) 0.7354(5) 0.16633(19) 0.100(2) Uani 1 1 d . . .
O12 O 0.6408(8) 0.8486(10) 0.1858(4) 0.280(11) Uani 1 1 d . . .
H12O H 0.614545 0.869461 0.175201 0.420 Uiso 1 1 calc R U .
O13 O 0.6105(9) 0.6998(10) 0.1825(3) 0.197(6) Uani 1 1 d . . .
O14 O 0.5501(4) 0.7425(5) 0.2347(2) 0.104(2) Uani 1 1 d . . .
C21 C 0.4219(6) 0.7007(7) 0.1767(4) 0.108(4) Uani 1 1 d . . .
H21 H 0.413766 0.697588 0.204605 0.130 Uiso 1 1 calc R U .
O1 O 0.6289(5) 0.6275(6) 0.3515(3) 0.119(3) Uani 1 1 d . . .
O2 O 0.4778(4) 0.9065(4) 0.32825(17) 0.088(2) Uani 1 1 d . . .
N1 N 0.6179(5) 0.6786(6) 0.2948(3) 0.095(3) Uani 1 1 d . . .
H1N H 0.599803 0.708293 0.282737 0.115 Uiso 1 1 calc R U .
N2 N 0.5577(5) 0.7674(5) 0.3286(2) 0.082(2) Uani 1 1 d . . .
N3 N 0.5215(6) 0.8555(6) 0.2810(2) 0.097(3) Uani 1 1 d . . .
H3N H 0.544318 0.824934 0.274965 0.116 Uiso 1 1 calc R U .
N4 N 0.5005(6) 1.0222(6) 0.2749(3) 0.099(3) Uani 1 1 d . . .
H4N H 0.472425 0.981528 0.295942 0.119 Uiso 1 1 calc R U .
C1 C 0.5883(8) 0.5693(8) 0.2515(4) 0.114(4) Uani 1 1 d . . .
H1A H 0.614163 0.545361 0.234926 0.137 Uiso 1 1 calc R U .
H1B H 0.560820 0.592242 0.235250 0.137 Uiso 1 1 calc R U .
C2 C 0.6550(8) 0.6386(8) 0.2728(4) 0.121(4) Uani 1 1 d . . .
H2A H 0.682816 0.617156 0.289692 0.145 Uiso 1 1 calc R U .
H2B H 0.697714 0.679907 0.255404 0.145 Uiso 1 1 calc R U .
C3 C 0.6097(7) 0.6727(7) 0.3324(4) 0.094(3) Uani 1 1 d . . .
C4 C 0.5790(7) 0.7230(7) 0.3508(3) 0.090(3) Uani 1 1 d . . .
C5 C 0.5734(8) 0.7237(8) 0.3884(4) 0.110(4) Uani 1 1 d . . .
H5 H 0.589362 0.691594 0.403719 0.132 Uiso 1 1 calc R U .
C6 C 0.5437(9) 0.7722(9) 0.4042(3) 0.121(5) Uani 1 1 d . . .
H6 H 0.539386 0.774081 0.430769 0.146 Uiso 1 1 calc R U .
C7 C 0.5200(8) 0.8186(7) 0.3816(3) 0.101(3) Uani 1 1 d . . .
H7 H 0.498790 0.851862 0.391987 0.121 Uiso 1 1 calc R U .
C8 C 0.5287(6) 0.8139(6) 0.3435(2) 0.075(2) Uani 1 1 d . . .
C9 C 0.5072(6) 0.8623(7) 0.3165(3) 0.084(3) Uani 1 1 d . . .
C10 C 0.5010(9) 0.8969(9) 0.2511(3) 0.111(4) Uani 1 1 d . . .
H10A H 0.440079 0.877119 0.251948 0.134 Uiso 1 1 calc R U .
H10B H 0.513309 0.880230 0.226497 0.134 Uiso 1 1 calc R U .
C11 C 0.5491(8) 0.9914(10) 0.2541(3) 0.114(4) Uani 1 1 d . . .
H11A H 0.603108 1.009558 0.267110 0.137 Uiso 1 1 calc R U .
H11B H 0.561791 1.016157 0.228537 0.137 Uiso 1 1 calc R U .
C12 C 0.5548(9) 1.1050(9) 0.2930(5) 0.142(5) Uani 1 1 d . . .
H12A H 0.519531 1.123878 0.305407 0.214 Uiso 1 1 calc R U .
H12B H 0.589566 1.146052 0.273829 0.214 Uiso 1 1 calc R U .
H12C H 0.591052 1.099658 0.311639 0.214 Uiso 1 1 calc R U .
N1S N 0.333333 0.666667 0.3518(5) 0.111(6) Uani 1 3 d S T P
C1S C 0.333333 0.666667 0.3202(7) 0.102(6) Uani 1 3 d S T P
C2S C 0.333333 0.666667 0.2792(6) 0.134(8) Uani 1 3 d S T P
H2S H 0.381670 0.665400 0.268280 0.201 Uiso 1 1 d . U .
O1W O 0.333333 0.666667 0.4337(5) 0.200(9) Uani 1 3 d S T P
O2W O 0.5381(9) 0.5040(12) 0.4044(6) 0.263(11) Uani 0.8 1 d . . P
O3W O 0.5992(15) 0.4112(14) 0.4271(8) 0.253(11) Uani 0.7 1 d . . P
O4W O 0.7621(17) 0.734(3) 0.1662(7) 0.24(2) Uani 0.4 1 d . . P
O5W O 0.8141(18) 0.886(2) 0.1545(8) 0.223(11) Uani 0.5 1 d . U P
O6W O 0.666667 1.333333 0.2782(18) 0.28(3) Uani 0.6 3 d S T P
O7W O 0.481(2) 0.5506(16) 0.4608(6) 0.32(3) Uani 0.5 1 d . . P
O7W' O 0.508(3) 0.674(3) 0.5063(11) 0.125(13) Uani 0.2 1 d . U P
O7W" O 0.415(2) 0.617(2) 0.4769(9) 0.144(11) Uani 0.3 1 d . U P

loop_
_atom_site_aniso_label
_atom_site_aniso_U_11
_atom_site_aniso_U_22
_atom_site_aniso_U_33
_atom_site_aniso_U_23
_atom_site_aniso_U_13
_atom_site_aniso_U_12
P 0.107(3) 0.161(4) 0.086(2) -0.012(2) -0.0248(19) 0.072(3)
O11 0.112(6) 0.107(5) 0.079(4) -0.003(4) 0.009(4) 0.054(5)
O12 0.176(11) 0.275(17) 0.160(10) 0.046(11) -0.092(9) -0.059(12)
O13 0.254(14) 0.371(19) 0.100(6) -0.011(9) -0.005(7) 0.256(15)
O14 0.091(5) 0.118(6) 0.114(6) -0.026(5) -0.004(4) 0.061(5)
C21 0.074(7) 0.069(6) 0.181(12) 0.008(7) 0.052(8) 0.034(6)
O1 0.103(6) 0.122(7) 0.136(7) 0.001(5) -0.026(5) 0.059(5)
O2 0.106(5) 0.097(5) 0.067(4) -0.004(3) 0.008(4) 0.056(4)
N1 0.080(6) 0.096(6) 0.102(7) -0.008(5) -0.006(5) 0.037(5)
N2 0.074(5) 0.091(6) 0.068(5) -0.008(4) -0.013(4) 0.031(5)
N3 0.120(7) 0.142(8) 0.056(4) -0.012(5) -0.016(4) 0.086(7)
N4 0.088(6) 0.102(7) 0.098(6) 0.011(5) -0.002(5) 0.040(6)
C1 0.103(9) 0.110(9) 0.130(10) -0.009(8) 0.033(8) 0.053(8)
C2 0.097(9) 0.112(10) 0.154(12) -0.027(9) 0.019(8) 0.052(8)
C3 0.072(7) 0.091(8) 0.116(9) -0.002(7) -0.013(6) 0.039(6)
C4 0.082(7) 0.095(8) 0.070(6) -0.003(6) -0.019(5) 0.026(6)
C5 0.118(10) 0.102(9) 0.104(9) 0.006(7) -0.011(7) 0.051(8)
C6 0.140(11) 0.125(11) 0.066(7) 0.016(7) -0.010(7) 0.040(9)
C7 0.120(9) 0.107(8) 0.068(6) -0.007(6) -0.007(6) 0.050(7)
C8 0.072(6) 0.082(6) 0.057(5) -0.008(5) -0.005(4) 0.029(5)
C9 0.082(7) 0.103(8) 0.061(6) -0.007(5) -0.004(5) 0.043(6)
C10 0.155(12) 0.153(12) 0.063(6) -0.009(7) -0.016(7) 0.105(11)
C11 0.112(9) 0.168(13) 0.085(8) 0.026(8) 0.017(7) 0.087(10)
C12 0.118(11) 0.122(12) 0.166(14) 0.021(10) -0.005(10) 0.045(9)
N1S 0.130(10) 0.130(10) 0.072(10) 0.000 0.000 0.065(5)
C1S 0.100(10) 0.100(10) 0.106(16) 0.000 0.000 0.050(5)
C2S 0.164(14) 0.164(14) 0.075(13) 0.000 0.000 0.082(7)
O1W 0.249(15) 0.249(15) 0.102(12) 0.000 0.000 0.125(7)
O2W 0.109(10) 0.222(17) 0.35(3) 0.143(18) -0.025(13) 0.001(11)
O3W 0.24(2) 0.21(2) 0.33(3) 0.09(2) 0.07(2) 0.135(18)
O4W 0.13(2) 0.54(7) 0.105(17) -0.03(3) -0.018(15) 0.21(3)
O5W 0.197(17) 0.28(2) 0.179(16) -0.046(15) -0.078(14) 0.105(14)
O6W 0.142(18) 0.142(18) 0.55(9) 0.000 0.000 0.071(9)
O7W 0.44(5) 0.15(2) 0.090(13) 0.001(13) 0.10(2) -0.06(3)
O7W' 0.11(2) 0.13(2) 0.105(19) 0.009(16) 0.001(15) 0.037(15)
O7W" 0.153(18) 0.177(19) 0.115(16) 0.042(14) -0.001(13) 0.092(15)

loop_
_atom_type_symbol
_atom_type_description
_atom_type_scat_dispersion_real
_atom_type_scat_dispersion_imag
_atom_type_scat_source
C C 0.0181 0.0091 'International Tables Vol C Tables 4.2.6.8 and 6.1.1.4'
H H 0.0000 0.0000 'International Tables Vol C Tables 4.2.6.8 and 6.1.1.4'
N N 0.0311 0.0180 'International Tables Vol C Tables 4.2.6.8 and 6.1.1.4'
O O 0.0492 0.0322 'International Tables Vol C Tables 4.2.6.8 and 6.1.1.4'
P P 0.2955 0.4335 'International Tables Vol C Tables 4.2.6.8 and 6.1.1.4'

loop_
_geom_angle_atom_site_label_1
_geom_angle_atom_site_label_2
_geom_angle_atom_site_label_3
_geom_angle
_geom_angle_site_symmetry_1
_geom_angle_site_symmetry_3
O14 P O13 117.0(6) . .
O14 P O11 114.3(5) . .
O13 P O11 103.7(6) . .
O14 P O12 111.5(7) . .
O13 P O12 110.1(10) . .
O11 P O12 98.6(5) . .
C21 O11 P 122.2(8) . .
P O12 H12O 109.5 . .
O11 C21 C21 109.5(10) . 14_455
O11 C21 C21 106.7(11) . 15
C21 C21 C21 101.3(11) 14_455 15
O11 C21 H21 112.8 . .
C21 C21 H21 112.8 14_455 .
C21 C21 H21 112.8 15 .
C3 N1 C2 123.8(11) . .
C3 N1 H1N 118.1 . .
C2 N1 H1N 118.1 . .
C8 N2 C4 119.9(9) . .
C9 N3 C10 122.4(10) . .
C9 N3 H3N 118.8 . .
C10 N3 H3N 118.8 . .
C11 N4 C12 112.6(11) . .
C11 N4 C1 112.0(10) . 2_665
C12 N4 C1 113.8(10) . 2_665
C11 N4 H4N 105.9 . .
C12 N4 H4N 105.9 . .
C1 N4 H4N 105.9 2_665 .
C2 C1 N4 115.3(11) . 3_565
C2 C1 H1A 108.5 . .
N4 C1 H1A 108.5 3_565 .
C2 C1 H1B 108.5 . .
N4 C1 H1B 108.5 3_565 .
H1A C1 H1B 107.5 . .
N1 C2 C1 108.5(10) . .
N1 C2 H2A 110.0 . .
C1 C2 H2A 110.0 . .
N1 C2 H2B 110.0 . .
C1 C2 H2B 110.0 . .
H2A C2 H2B 108.4 . .
O1 C3 N1 122.3(12) . .
O1 C3 C4 120.3(12) . .
N1 C3 C4 117.4(11) . .
N2 C4 C5 122.6(12) . .
N2 C4 C3 116.8(10) . .
C5 C4 C3 120.6(12) . .
C4 C5 C6 118.0(12) . .
C4 C5 H5 121.0 . .
C6 C5 H5 121.0 . .
C5 C6 C7 120.5(11) . .
C5 C6 H6 119.7 . .
C7 C6 H6 119.7 . .
C8 C7 C6 116.8(12) . .
C8 C7 H7 121.6 . .
C6 C7 H7 121.6 . .
N2 C8 C7 122.2(10) . .
N2 C8 C9 116.2(8) . .
C7 C8 C9 121.6(10) . .
O2 C9 N3 124.0(10) . .
O2 C9 C8 120.1(9) . .
N3 C9 C8 116.0(10) . .
N3 C10 C11 113.1(10) . .
N3 C10 H10A 109.0 . .
C11 C10 H10A 109.0 . .
N3 C10 H10B 109.0 . .
C11 C10 H10B 109.0 . .
H10A C10 H10B 107.8 . .
N4 C11 C10 111.0(10) . .
N4 C11 H11A 109.4 . .
C10 C11 H11A 109.4 . .
N4 C11 H11B 109.4 . .
C10 C11 H11B 109.4 . .
H11A C11 H11B 108.0 . .
N4 C12 H12A 109.5 . .
N4 C12 H12B 109.5 . .
H12A C12 H12B 109.5 . .
N4 C12 H12C 109.5 . .
H12A C12 H12C 109.5 . .
H12B C12 H12C 109.5 . .
N1S C1S C2S 180.0 . .
C1S C2S H2S 113.3 . .
C1S C2S H2S 113.3(11) . 2_665
H2S C2S H2S 105.4 . 2_665
C1S C2S H2S 113.3(11) . 3_565
H2S C2S H2S 105.4 . 3_565
H2S C2S H2S 105.4 2_665 3_565

loop_
_geom_bond_atom_site_label_1
_geom_bond_atom_site_label_2
_geom_bond_distance
_geom_bond_site_symmetry_2
P O14 1.455(8) .
P O13 1.458(11) .
P O11 1.577(8) .
P O12 1.598(14) .
O11 C21 1.397(11) .
O12 H12O 0.8400 .
C21 C21 1.592(17) 14_455
C21 C21 1.592(17) 15
C21 H21 1.0000 .
O1 C3 1.254(13) .
O2 C9 1.251(11) .
N1 C3 1.346(14) .
N1 C2 1.453(13) .
N1 H1N 0.8800 .
N2 C8 1.323(12) .
N2 C4 1.327(13) .
N3 C9 1.306(11) .
N3 C10 1.464(13) .
N3 H3N 0.8800 .
N4 C11 1.476(14) .
N4 C12 1.485(16) .
N4 C1 1.505(14) 2_665
N4 H4N 1.0000 .
C1 C2 1.462(16) .
C1 H1A 0.9900 .
C1 H1B 0.9900 .
C2 H2A 0.9900 .
C2 H2B 0.9900 .
C3 C4 1.456(16) .
C4 C5 1.345(15) .
C5 C6 1.377(17) .
C5 H5 0.9500 .
C6 C7 1.391(17) .
C6 H6 0.9500 .
C7 C8 1.372(13) .
C7 H7 0.9500 .
C8 C9 1.493(14) .
C10 C11 1.509(17) .
C10 H10A 0.9900 .
C10 H10B 0.9900 .
C11 H11A 0.9900 .
C11 H11B 0.9900 .
C12 H12A 0.9800 .
C12 H12B 0.9800 .
C12 H12C 0.9800 .
N1S C1S 1.12(2) .
C1S C2S 1.46(3) .
C2S H2S 0.9801 .
C2S H2S 0.980(8) 2_665
C2S H2S 0.980(8) 3_565

loop_
_geom_hbond_atom_site_label_D
_geom_hbond_atom_site_label_H
_geom_hbond_atom_site_label_A
_geom_hbond_distance_DH
_geom_hbond_distance_HA
_geom_hbond_distance_DA
_geom_hbond_angle_DHA
_geom_hbond_site_symmetry_A
_geom_hbond_publ_flag
O12 H12O O13 0.84 2.01 2.83(2) 166.8 15 yes
N1 H1N O14 0.88 2.17 2.994(13) 155.0 . yes
N3 H3N O14 0.88 2.13 2.898(11) 146.2 . yes
N4 H4N O2 1.00 1.84 2.723(11) 146.1 . yes
C1 H1B O13 0.99 2.54 3.311(18) 134.6 . yes
C10 H10B O11 0.99 2.44 3.194(12) 132.7 15 yes
C11 H11A O1 0.99 2.38 3.337(15) 162.0 16_665 yes

loop_
_geom_torsion_atom_site_label_1
_geom_torsion_atom_site_label_2
_geom_torsion_atom_site_label_3
_geom_torsion_atom_site_label_4
_geom_torsion
_geom_torsion_site_symmetry_1
_geom_torsion_site_symmetry_4
O14 P O11 C21 -9.8(10) . .
O13 P O11 C21 118.7(10) . .
O12 P O11 C21 -128.1(10) . .
P O11 C21 C21 -116.8(12) . 14_455
P O11 C21 C21 134.4(10) . 15
C3 N1 C2 C1 109.0(13) . .
N4 C1 C2 N1 -63.1(15) 3_565 .
C2 N1 C3 O1 -4.6(17) . .
C2 N1 C3 C4 174.0(10) . .
C8 N2 C4 C5 -0.8(16) . .
C8 N2 C4 C3 179.5(9) . .
O1 C3 C4 N2 -178.1(10) . .
N1 C3 C4 N2 3.3(14) . .
O1 C3 C4 C5 2.1(17) . .
N1 C3 C4 C5 -176.5(10) . .
N2 C4 C5 C6 0.4(18) . .
C3 C4 C5 C6 -179.8(11) . .
C4 C5 C6 C7 0(2) . .
C5 C6 C7 C8 -0.7(19) . .
C4 N2 C8 C7 0.3(15) . .
C4 N2 C8 C9 179.4(9) . .
C6 C7 C8 N2 0.4(16) . .
C6 C7 C8 C9 -178.6(10) . .
C10 N3 C9 O2 -2.6(17) . .
C10 N3 C9 C8 177.9(10) . .
N2 C8 C9 O2 178.6(9) . .
C7 C8 C9 O2 -2.4(15) . .
N2 C8 C9 N3 -1.9(13) . .
C7 C8 C9 N3 177.2(10) . .
C9 N3 C10 C11 62.5(15) . .
C12 N4 C11 C10 154.7(10) . .
C1 N4 C11 C10 -75.5(12) 2_665 .
N3 C10 C11 N4 -93.7(12) . .
